data_7107483
loop_
_publ_author_name
'Haiyang Gao'
'Haibin Hu'
'Fangming Zhu'
'Qing Wu'

_publ_section_title
;
 Thermally Robust Amine-Imine Nickel Catalyst Precursor for Living
 Polymerization of Ethylene above Room Temperature
;
_journal_name_full Chem.Commun.
_journal_page_first 3312
_journal_paper_doi 10.1039/c2cc17154f
_journal_volume 48
_journal_year 2012
_chemical_formula_sum 'C21 H29 Br2 N2 Ni'
_chemical_formula_weight 527.99
_chemical_name_systematic
;
?
;
_space_group_IT_number 62
_symmetry_cell_setting orthorhombic
_symmetry_space_group_name_Hall '-P 2ac 2n'
_symmetry_space_group_name_H-M 'P n m a'
_atom_sites_solution_hydrogens geom
_atom_sites_solution_primary direct
_atom_sites_solution_secondary difmap
_audit_creation_method SHELXL-97
_cell_angle_alpha 90.00
_cell_angle_beta 90.00
_cell_angle_gamma 90.00
_cell_formula_units_Z 4
_cell_length_a 15.230(5)
_cell_length_b 17.385(5)
_cell_length_c 8.388(3)
_cell_measurement_temperature 293(2)
_cell_volume 2220.9(13)
_computing_structure_refinement 'SHELXL-97 (Sheldrick, 1997)'
_computing_structure_solution 'SHELXS-97 (Sheldrick, 1990)'
_diffrn_ambient_temperature 293(2)
_diffrn_measured_fraction_theta_full 0.995
_diffrn_measured_fraction_theta_max 0.995
_diffrn_radiation_monochromator graphite
_diffrn_radiation_source 'fine-focus sealed tube'
_diffrn_radiation_type MoK\a
_diffrn_radiation_wavelength 0.71073
_diffrn_reflns_av_R_equivalents 0.0807
_diffrn_reflns_av_sigmaI/netI 0.0571
_diffrn_reflns_limit_h_max 18
_diffrn_reflns_limit_h_min -18
_diffrn_reflns_limit_k_max 14
_diffrn_reflns_limit_k_min -21
_diffrn_reflns_limit_l_max 10
_diffrn_reflns_limit_l_min -10
_diffrn_reflns_number 13452
_diffrn_reflns_theta_full 26.00
_diffrn_reflns_theta_max 26.00
_diffrn_reflns_theta_min 2.34
_exptl_absorpt_coefficient_mu 4.479
_exptl_absorpt_correction_T_max 0.4531
_exptl_absorpt_correction_T_min 0.2610
_exptl_absorpt_correction_type empirical
_exptl_crystal_density_diffrn 1.579
_exptl_crystal_density_method 'not measured'
_exptl_crystal_F_000 1068
_exptl_crystal_size_max 0.41
_exptl_crystal_size_mid 0.25
_exptl_crystal_size_min 0.21
_refine_diff_density_max 0.675
_refine_diff_density_min -0.867
_refine_diff_density_rms 0.093
_refine_ls_extinction_coef 0.0045(6)
_refine_ls_extinction_expression Fc^*^=kFc[1+0.001xFc^2^\l^3^/sin(2\q)]^-1/4^
_refine_ls_extinction_method SHELXL
_refine_ls_goodness_of_fit_ref 0.986
_refine_ls_hydrogen_treatment mixed
_refine_ls_matrix_type full
_refine_ls_number_parameters 141
_refine_ls_number_reflns 2249
_refine_ls_number_restraints 55
_refine_ls_restrained_S_all 1.264
_refine_ls_R_factor_all 0.0765
_refine_ls_R_factor_gt 0.0408
_refine_ls_shift/su_max 0.039
_refine_ls_shift/su_mean 0.001
_refine_ls_structure_factor_coef Fsqd
_refine_ls_weighting_details 'calc w=1/[\s^2^(Fo^2^)+(0.0607P)^2^+0.0000P] where P=(Fo^2^+2Fc^2^)/3'
_refine_ls_weighting_scheme calc
_refine_ls_wR_factor_gt 0.0988
_refine_ls_wR_factor_ref 0.1113
_reflns_number_gt 1440
_reflns_number_total 2249
_reflns_threshold_expression >2sigma(I)
_cod_data_source_file c2cc17154f.txt
_cod_data_source_block g101309
_cod_original_cell_volume 2220.9(11)
_cod_original_sg_symbol_H-M Pnma
_cod_database_code 7107483

loop_
_symmetry_equiv_pos_as_xyz
'x, y, z'
'-x+1/2, -y, z+1/2'
'-x, y+1/2, -z'
'x+1/2, -y+1/2, -z+1/2'
'-x, -y, -z'
'x-1/2, y, -z-1/2'
'x, -y-1/2, z'
'-x-1/2, y-1/2, z-1/2'

loop_
_atom_site_label
_atom_site_type_symbol
_atom_site_fract_x
_atom_site_fract_y
_atom_site_fract_z
_atom_site_U_iso_or_equiv
_atom_site_adp_type
_atom_site_occupancy
_atom_site_symmetry_multiplicity
_atom_site_calc_flag
_atom_site_refinement_flags
Br1 Br 0.98764(6) 0.2500 0.18366(9) 0.0513(3) Uani 1 2 d S
Br2 Br 1.08019(7) 0.2500 0.61489(13) 0.0675(4) Uani 1 2 d S
C1 C 0.8665(4) 0.4021(3) 0.5300(8) 0.0447(15) Uani 1 1 d .
C2 C 0.8709(4) 0.4621(4) 0.4195(8) 0.0521(17) Uani 1 1 d .
C3 C 0.8867(4) 0.5350(4) 0.4785(12) 0.071(2) Uani 1 1 d .
H3 H 0.8894 0.5761 0.4077 0.085 Uiso 1 1 calc RU
C4 C 0.8982(5) 0.5484(5) 0.6354(12) 0.078(3) Uani 1 1 d .
H4 H 0.9098 0.5979 0.6717 0.093 Uiso 1 1 calc RU
C5 C 0.8928(5) 0.4890(5) 0.7398(11) 0.075(2) Uani 1 1 d .
H5 H 0.8995 0.4987 0.8482 0.090 Uiso 1 1 calc RU
C6 C 0.8774(4) 0.4143(4) 0.6896(9) 0.0614(19) Uani 1 1 d .
C7 C 0.8584(6) 0.4501(6) 0.2453(11) 0.106(3) Uani 1 1 d .
H7A H 0.8702 0.4973 0.1897 0.159 Uiso 1 1 calc RU
H7B H 0.7990 0.4344 0.2252 0.159 Uiso 1 1 calc RU
H7C H 0.8980 0.4109 0.2087 0.159 Uiso 1 1 calc RU
C8 C 0.8732(7) 0.3488(6) 0.8099(11) 0.113(4) Uani 1 1 d .
H8A H 0.9240 0.3506 0.8774 0.169 Uiso 1 1 calc RU
H8B H 0.8716 0.3005 0.7545 0.169 Uiso 1 1 calc RU
H8C H 0.8212 0.3541 0.8737 0.169 Uiso 1 1 calc RU
C9 C 0.7704(4) 0.2902(3) 0.4524(9) 0.069(2) Uani 1 1 d D
C10 C 0.6962(4) 0.3359(3) 0.5229(8) 0.0522(16) Uani 1 1 d .
H10A H 0.6413 0.3136 0.4909 0.078 Uiso 1 1 calc RU
H10B H 0.6994 0.3880 0.4859 0.078 Uiso 1 1 calc RU
H10C H 0.7005 0.3350 0.6371 0.078 Uiso 1 1 calc RU
C11 C 0.7410(8) 0.2808(7) 0.2705(11) 0.051(4) Uani 0.50 1 d PD
H11A H 0.733(4) 0.3270(14) 0.210(7) 0.110(4) Uiso 0.50 1 d PDU
H11B H 0.787(3) 0.2500 0.221(11) 0.108(5) Uiso 1 2 d SDU
H11C H 0.6875(12) 0.2500 0.262(11) 0.098(5) Uiso 1 2 d SDU
N N 0.8554(3) 0.3241(3) 0.4715(9) 0.0715(19) Uani 1 1 d .
H1N H 0.8600 0.3378 0.3671 0.086 Uiso 1 1 calc RU
Ni Ni 0.95401(7) 0.2500 0.46165(12) 0.0369(3) Uani 1 2 d S

loop_
_atom_site_aniso_label
_atom_site_aniso_U_11
_atom_site_aniso_U_22
_atom_site_aniso_U_33
_atom_site_aniso_U_23
_atom_site_aniso_U_13
_atom_site_aniso_U_12
Br1 0.0423(5) 0.0671(7) 0.0443(5) 0.000 0.0060(4) 0.000
Br2 0.0717(7) 0.0562(7) 0.0746(7) 0.000 -0.0419(6) 0.000
C1 0.039(3) 0.028(3) 0.067(4) -0.009(3) 0.003(3) 0.002(3)
C2 0.042(3) 0.049(4) 0.065(4) -0.002(3) 0.003(3) 0.008(3)
C3 0.061(5) 0.035(4) 0.117(7) 0.014(4) 0.018(4) 0.001(3)
C4 0.064(5) 0.046(5) 0.123(8) -0.039(5) 0.008(5) -0.004(4)
C5 0.074(5) 0.081(6) 0.071(5) -0.039(5) -0.003(4) 0.012(5)
C6 0.064(5) 0.060(5) 0.061(4) 0.002(4) 0.007(3) 0.014(4)
C7 0.103(7) 0.146(9) 0.068(5) -0.009(6) -0.013(5) 0.046(6)
C8 0.143(10) 0.097(7) 0.099(7) 0.040(6) 0.020(6) 0.026(7)
C9 0.048(4) 0.033(4) 0.126(7) 0.009(4) 0.028(4) 0.001(3)
C10 0.047(4) 0.040(4) 0.070(4) -0.001(3) 0.011(3) 0.005(3)
C11 0.047(7) 0.070(11) 0.037(6) 0.023(5) -0.009(5) 0.001(5)
N 0.041(3) 0.038(3) 0.135(6) -0.031(3) -0.003(3) 0.000(3)
Ni 0.0362(6) 0.0335(6) 0.0409(6) 0.000 -0.0059(4) 0.000

loop_
_atom_type_symbol
_atom_type_description
_atom_type_scat_dispersion_real
_atom_type_scat_dispersion_imag
_atom_type_scat_source
C C 0.0033 0.0016 'International Tables Vol C Tables 4.2.6.8 and 6.1.1.4'
H H 0.0000 0.0000 'International Tables Vol C Tables 4.2.6.8 and 6.1.1.4'
N N 0.0061 0.0033 'International Tables Vol C Tables 4.2.6.8 and 6.1.1.4'
Ni Ni 0.3393 1.1124 'International Tables Vol C Tables 4.2.6.8 and 6.1.1.4'
Br Br -0.2901 2.4595 'International Tables Vol C Tables 4.2.6.8 and 6.1.1.4'

loop_
_geom_angle_atom_site_label_1
_geom_angle_atom_site_label_2
_geom_angle_atom_site_label_3
_geom_angle
_geom_angle_site_symmetry_1
_geom_angle_site_symmetry_3
C6 C1 C2 121.9(6) . .
C6 C1 N 119.4(6) . .
C2 C1 N 118.6(6) . .
C3 C2 C1 117.2(7) . .
C3 C2 C7 120.2(7) . .
C1 C2 C7 122.7(7) . .
C4 C3 C2 122.1(7) . .
C4 C3 H3 119.0 . .
C2 C3 H3 119.0 . .
C3 C4 C5 119.4(7) . .
C3 C4 H4 120.3 . .
C5 C4 H4 120.3 . .
C4 C5 C6 121.8(8) . .
C4 C5 H5 119.1 . .
C6 C5 H5 119.1 . .
C1 C6 C5 117.6(7) . .
C1 C6 C8 122.0(7) . .
C5 C6 C8 120.4(8) . .
C2 C7 H7A 109.5 . .
C2 C7 H7B 109.5 . .
H7A C7 H7B 109.5 . .
C2 C7 H7C 109.5 . .
H7A C7 H7C 109.5 . .
H7B C7 H7C 109.5 . .
C6 C8 H8A 109.5 . .
C6 C8 H8B 109.5 . .
H8A C8 H8B 109.5 . .
C6 C8 H8C 109.5 . .
H8A C8 H8C 109.5 . .
H8B C8 H8C 109.5 . .
C9 C9 N 114.3(3) 7_565 .
C9 C9 C10 121.9(3) 7_565 .
N C9 C10 114.8(5) . .
C9 C9 C11 84.1(5) 7_565 .
N C9 C11 113.7(7) . .
C10 C9 C11 102.6(7) . .
C9 C9 C11 52.2(4) 7_565 7_565
N C9 C11 122.6(6) . 7_565
C10 C9 C11 117.0(6) . 7_565
C11 C9 C11 32.0(7) . 7_565
C9 C10 H10A 109.5 . .
C9 C10 H10B 109.5 . .
H10A C10 H10B 109.5 . .
C9 C10 H10C 109.5 . .
H10A C10 H10C 109.5 . .
H10B C10 H10C 109.5 . .
C11 C11 C9 95.9(5) 7_565 .
C11 C11 C9 52.2(4) 7_565 7_565
C9 C11 C9 43.7(4) . 7_565
C11 C11 H11A 147(4) 7_565 .
C9 C11 H11A 117(4) . .
C9 C11 H11A 161(4) 7_565 .
C11 C11 H11B 56.7(10) 7_565 .
C9 C11 H11B 105(6) . .
C9 C11 H11B 80(5) 7_565 .
H11A C11 H11B 109(2) . .
C11 C11 H11C 56.8(10) 7_565 .
C9 C11 H11C 111(6) . .
C9 C11 H11C 85(5) 7_565 .
H11A C11 H11C 108(2) . .
H11B C11 H11C 105.5(17) . .
C9 N C1 121.9(5) . .
C9 N Ni 114.4(4) . .
C1 N Ni 122.2(4) . .
C9 N H1N 94.1 . .
C1 N H1N 94.1 . .
Ni N H1N 94.1 . .
N Ni N 81.2(3) 7_565 .
N Ni Br2 127.39(18) 7_565 .
N Ni Br2 127.39(18) . .
N Ni Br1 101.7(2) 7_565 .
N Ni Br1 101.7(2) . .
Br2 Ni Br1 111.39(6) . .

loop_
_geom_bond_atom_site_label_1
_geom_bond_atom_site_label_2
_geom_bond_distance
_geom_bond_site_symmetry_2
Br1 Ni 2.3875(15) .
Br2 Ni 2.3120(14) .
C1 C6 1.365(9) .
C1 C2 1.397(9) .
C1 N 1.452(7) .
C2 C3 1.380(10) .
C2 C7 1.488(11) .
C3 C4 1.349(11) .
C3 H3 0.9300 .
C4 C5 1.357(12) .
C4 H4 0.9300 .
C5 C6 1.385(10) .
C5 H5 0.9300 .
C6 C8 1.522(10) .
C7 H7A 0.9600 .
C7 H7B 0.9600 .
C7 H7C 0.9600 .
C8 H8A 0.9600 .
C8 H8B 0.9600 .
C8 H8C 0.9600 .
C9 C9 1.398(12) 7_565
C9 N 1.430(8) .
C9 C10 1.503(8) .
C9 C11 1.599(10) .
C9 C11 2.013(12) 7_565
C10 H10A 0.9600 .
C10 H10B 0.9600 .
C10 H10C 0.9600 .
C11 C11 1.07(2) 7_565
C11 C9 2.013(12) 7_565
C11 H11A 0.956(13) .
C11 H11B 0.975(13) .
C11 H11C 0.978(13) .
N Ni 1.981(5) .
N H1N 0.9100 .
Ni N 1.981(5) 7_565

loop_
_geom_torsion_atom_site_label_1
_geom_torsion_atom_site_label_2
_geom_torsion_atom_site_label_3
_geom_torsion_atom_site_label_4
_geom_torsion
_geom_torsion_site_symmetry_1
_geom_torsion_site_symmetry_4
C6 C1 C2 C3 -0.1(9) . .
N C1 C2 C3 -176.3(5) . .
C6 C1 C2 C7 -179.4(6) . .
N C1 C2 C7 4.4(9) . .
C1 C2 C3 C4 0.6(10) . .
C7 C2 C3 C4 179.9(7) . .
C2 C3 C4 C5 -1.2(12) . .
C3 C4 C5 C6 1.3(12) . .
C2 C1 C6 C5 0.3(10) . .
N C1 C6 C5 176.5(6) . .
C2 C1 C6 C8 -179.6(7) . .
N C1 C6 C8 -3.4(10) . .
C4 C5 C6 C1 -0.9(11) . .
C4 C5 C6 C8 179.0(8) . .
C9 C9 C11 C11 0.000(2) 7_565 7_565
N C9 C11 C11 114.0(4) . 7_565
C10 C9 C11 C11 -121.4(4) . 7_565
N C9 C11 C9 114.0(4) . 7_565
C10 C9 C11 C9 -121.4(4) . 7_565
C11 C9 C11 C9 0.000(4) 7_565 7_565
C9 C9 N C1 -157.8(5) 7_565 .
C10 C9 N C1 -9.9(10) . .
C11 C9 N C1 107.9(8) . .
C11 C9 N C1 142.9(7) 7_565 .
C9 C9 N Ni 8.5(6) 7_565 .
C10 C9 N Ni 156.4(5) . .
C11 C9 N Ni -85.9(7) . .
C11 C9 N Ni -50.9(8) 7_565 .
C6 C1 N C9 91.8(8) . .
C2 C1 N C9 -91.8(8) . .
C6 C1 N Ni -73.3(8) . .
C2 C1 N Ni 103.0(6) . .
C9 N Ni N -10.2(7) . 7_565
C1 N Ni N 156.0(4) . 7_565
C9 N Ni Br2 -141.1(5) . .
C1 N Ni Br2 25.1(7) . .
C9 N Ni Br1 90.1(5) . .
C1 N Ni Br1 -103.7(6) . .
